data_7718431
loop_
_publ_author_name
'Murphy, F&#xe1;inch&#xe9;'
'Kennedy, Alan R.'
'Weetman, Catherine E.'

_publ_section_title
;
 Divergent reduction chemistry of NHC-aluminium(III) hydrides.
;
_journal_issue 15
_journal_name_full 'Dalton transactions (Cambridge, England : 2003)'
_journal_page_first 6038
_journal_page_last 6042
_journal_paper_doi 10.1039/d5dt00379b
_journal_volume 54
_journal_year 2025
_chemical_formula_sum 'C75 H64 N2 O0.14'
_chemical_formula_weight 995.53
_space_group_crystal_system triclinic
_space_group_IT_number 2
_space_group_name_Hall '-P 1'
_space_group_name_H-M_alt 'P -1'
_atom_sites_solution_hydrogens mixed
_audit_creation_method SHELXL-2018/3
_audit_update_record
;
2025-03-21 deposited with the CCDC.	2025-03-25 downloaded from the CCDC.
;
_cell_angle_alpha 76.589(2)
_cell_angle_beta 80.628(2)
_cell_angle_gamma 85.538(2)
_cell_formula_units_Z 2
_cell_length_a 10.6507(3)
_cell_length_b 13.2966(4)
_cell_length_c 20.0613(4)
_cell_measurement_reflns_used 10063
_cell_measurement_temperature 100(2)
_cell_measurement_theta_max 69.8550
_cell_measurement_theta_min 2.2910
_cell_volume 2724.31(13)
_computing_cell_refinement CrysalisPro
_computing_data_collection CrysalisPro
_computing_data_reduction CrysalisPro
_computing_publication_material 'SHELXL in WinGX'
_computing_structure_refinement 'SHELXL-2018/3 (Sheldrick, 2018)'
_computing_structure_solution SHELXT
_diffrn_ambient_temperature 100(2)
_diffrn_measured_fraction_theta_full 0.999
_diffrn_measured_fraction_theta_max 0.998
_diffrn_measurement_device_type 'Rigaku Synergy-i'
_diffrn_measurement_method 'omega scans'
_diffrn_radiation_type CuK\a
_diffrn_radiation_wavelength 1.54184
_diffrn_reflns_av_R_equivalents 0.1121
_diffrn_reflns_av_unetI/netI 0.0879
_diffrn_reflns_Laue_measured_fraction_full 0.999
_diffrn_reflns_Laue_measured_fraction_max 0.998
_diffrn_reflns_limit_h_max 12
_diffrn_reflns_limit_h_min -12
_diffrn_reflns_limit_k_max 16
_diffrn_reflns_limit_k_min -16
_diffrn_reflns_limit_l_max 24
_diffrn_reflns_limit_l_min -24
_diffrn_reflns_number 55429
_diffrn_reflns_point_group_measured_fraction_full 0.999
_diffrn_reflns_point_group_measured_fraction_max 0.998
_diffrn_reflns_theta_full 70.000
_diffrn_reflns_theta_max 70.123
_diffrn_reflns_theta_min 2.290
_diffrn_source 'microsource tube'
_exptl_absorpt_coefficient_mu 0.527
_exptl_absorpt_correction_T_max 1.00000
_exptl_absorpt_correction_T_min 0.56800
_exptl_absorpt_correction_type multi-scan
_exptl_absorpt_process_details
;
CrysAlisPro 1.171.40.65a (Rigaku Oxford Diffraction, 2019)
Empirical absorption correction using spherical harmonics,
 implemented in SCALE3 ABSPACK scaling algorithm.
;
_exptl_crystal_colour colourless
_exptl_crystal_density_diffrn 1.214
_exptl_crystal_description fragment
_exptl_crystal_F_000 1058
_exptl_crystal_size_max 0.08
_exptl_crystal_size_mid 0.04
_exptl_crystal_size_min 0.03
_refine_diff_density_max 0.257
_refine_diff_density_min -0.445
_refine_diff_density_rms 0.067
_refine_ls_extinction_method none
_refine_ls_goodness_of_fit_ref 1.023
_refine_ls_hydrogen_treatment mixed
_refine_ls_matrix_type full
_refine_ls_number_parameters 646
_refine_ls_number_reflns 10332
_refine_ls_number_restraints 2
_refine_ls_restrained_S_all 1.026
_refine_ls_R_factor_all 0.1326
_refine_ls_R_factor_gt 0.0730
_refine_ls_shift/su_max 0.000
_refine_ls_shift/su_mean 0.000
_refine_ls_structure_factor_coef Fsqd
_refine_ls_weighting_details 'w=1/[\s^2^(Fo^2^)+(0.1293P)^2^] where P=(Fo^2^+2Fc^2^)/3'
_refine_ls_weighting_scheme calc
_refine_ls_wR_factor_gt 0.1832
_refine_ls_wR_factor_ref 0.2382
_reflns_Friedel_coverage 0.000
_reflns_number_gt 5633
_reflns_number_total 10332
_reflns_threshold_expression 'I > 2\s(I)'
_cod_data_source_file d5dt00379b2.cif
_cod_data_source_block fm-01-314
_cod_depositor_comments 'Adding full bibliography for 7718431--7718433.cif.'
_cod_database_code 7718431
_shelx_shelxl_version_number 2018/3
_shelx_space_group_comment
;
The symmetry employed for this shelxl refinement is uniquely defined
by the following loop, which should always be used as a source of
symmetry information in preference to the above space-group names.
They are only intended as comments.
;
_shelx_estimated_absorpt_t_min 0.959
_shelx_estimated_absorpt_t_max 0.984
_smtbx_masks_void_probe_radius 1.2
_smtbx_masks_void_truncation_radius 1.2
_smtbx_masks_special_details 'approx 1 benzene per molecule'

loop_
_space_group_symop_operation_xyz
'x, y, z'
'-x, -y, -z'

loop_
_atom_site_label
_atom_site_type_symbol
_atom_site_fract_x
_atom_site_fract_y
_atom_site_fract_z
_atom_site_U_iso_or_equiv
_atom_site_adp_type
_atom_site_occupancy
_atom_site_site_symmetry_order
_atom_site_calc_flag
_atom_site_refinement_flags_posn
_atom_site_refinement_flags_adp
_atom_site_refinement_flags_occupancy
_atom_site_disorder_assembly
_atom_site_disorder_group
N1 N 0.5777(2) 0.6901(2) 0.31215(13) 0.0350(6) Uani 1 1 d . . . . .
N2 N 0.5934(2) 0.5643(2) 0.24690(13) 0.0337(6) Uani 1 1 d . . . . .
C1 C 0.5025(3) 0.6361(2) 0.27784(16) 0.0348(7) Uani 1 1 d . . . . .
H1A H 0.462449 0.685622 0.241580 0.042 Uiso 1 1 calc R U . A 1
H1B H 0.434784 0.597607 0.311722 0.042 Uiso 0.865(8) 1 calc R U P B 1
C2 C 0.7124(3) 0.6666(2) 0.29360(17) 0.0355(7) Uani 1 1 d . . . . .
H2A H 0.760238 0.666280 0.332020 0.043 Uiso 1 1 calc R U . . .
H2B H 0.749844 0.716289 0.251558 0.043 Uiso 1 1 calc R U . . .
C3 C 0.7100(3) 0.5581(2) 0.28016(16) 0.0349(7) Uani 1 1 d . . . . .
H3 H 0.702701 0.504532 0.324585 0.042 Uiso 1 1 calc R U . . .
C4 C 0.8224(3) 0.5302(2) 0.22727(16) 0.0356(7) Uani 1 1 d . . . . .
C5 C 0.7716(3) 0.5778(2) 0.15981(15) 0.0338(7) Uani 1 1 d . . . . .
C6 C 0.6376(3) 0.5892(2) 0.17457(16) 0.0336(7) Uani 1 1 d . . . . .
C7 C 0.5641(3) 0.6097(2) 0.12035(16) 0.0372(7) Uani 1 1 d . . . . .
C8 C 0.6300(3) 0.6319(2) 0.05291(17) 0.0387(7) Uani 1 1 d . . . . .
H8 H 0.582042 0.651219 0.015599 0.046 Uiso 1 1 calc R U . . .
C9 C 0.7631(3) 0.6272(2) 0.03726(16) 0.0382(7) Uani 1 1 d . . . . .
C10 C 0.8325(3) 0.5946(2) 0.09268(16) 0.0377(7) Uani 1 1 d . . . . .
H10 H 0.922360 0.584057 0.083702 0.045 Uiso 1 1 calc R U . . .
C11 C 0.8301(3) 0.6515(3) -0.03537(16) 0.0426(8) Uani 1 1 d . . . . .
H11A H 0.887970 0.707734 -0.041163 0.064 Uiso 1 1 calc R U . . .
H11B H 0.767366 0.672934 -0.067231 0.064 Uiso 1 1 calc R U . . .
H11C H 0.878937 0.589923 -0.045553 0.064 Uiso 1 1 calc R U . . .
C12 C 0.4220(3) 0.5875(3) 0.13472(17) 0.0398(8) Uani 1 1 d . . . . .
H12 H 0.385815 0.612294 0.177569 0.048 Uiso 1 1 calc R U . . .
C13 C 0.4068(3) 0.4704(3) 0.15213(16) 0.0391(8) Uani 1 1 d . . . . .
C14 C 0.2989(3) 0.4282(3) 0.19448(17) 0.0437(8) Uani 1 1 d . . . . .
H14 H 0.234524 0.472617 0.212281 0.052 Uiso 1 1 calc R U . . .
C15 C 0.2830(4) 0.3226(3) 0.21136(18) 0.0497(9) Uani 1 1 d . . . . .
H15 H 0.209133 0.295521 0.241488 0.060 Uiso 1 1 calc R U . . .
C16 C 0.3737(4) 0.2555(3) 0.18488(19) 0.0498(9) Uani 1 1 d . . . . .
H16 H 0.362541 0.183024 0.196087 0.060 Uiso 1 1 calc R U . . .
C17 C 0.4806(4) 0.2973(3) 0.1417(2) 0.0540(10) Uani 1 1 d . . . . .
H17 H 0.543373 0.253060 0.122503 0.065 Uiso 1 1 calc R U . . .
C18 C 0.4973(3) 0.4022(3) 0.1263(2) 0.0474(9) Uani 1 1 d . . . . .
H18 H 0.572518 0.428791 0.097257 0.057 Uiso 1 1 calc R U . . .
C19 C 0.3476(3) 0.6469(3) 0.07728(17) 0.0380(7) Uani 1 1 d . . . . .
C20 C 0.2889(3) 0.5967(3) 0.03791(17) 0.0425(8) Uani 1 1 d . . . . .
H20 H 0.297931 0.523457 0.045166 0.051 Uiso 1 1 calc R U . . .
C21 C 0.2173(4) 0.6513(3) -0.01185(19) 0.0493(9) Uani 1 1 d . . . . .
H21 H 0.178829 0.615531 -0.038604 0.059 Uiso 1 1 calc R U . . .
C22 C 0.2021(3) 0.7580(3) -0.02241(19) 0.0498(9) Uani 1 1 d . . . . .
H22 H 0.152630 0.795945 -0.056017 0.060 Uiso 1 1 calc R U . . .
C23 C 0.2607(3) 0.8091(3) 0.01722(19) 0.0468(9) Uani 1 1 d . . . . .
H23 H 0.251119 0.882285 0.010373 0.056 Uiso 1 1 calc R U . . .
C24 C 0.3318(3) 0.7542(3) 0.06591(19) 0.0456(8) Uani 1 1 d . . . . .
H24 H 0.371005 0.790066 0.092322 0.055 Uiso 1 1 calc R U . . .
C25 C 0.8384(3) 0.4132(2) 0.23170(17) 0.0385(7) Uani 1 1 d . . . . .
C26 C 0.9509(3) 0.3712(3) 0.20151(17) 0.0413(8) Uani 1 1 d . . . . .
H26 H 1.018589 0.415259 0.179060 0.050 Uiso 1 1 calc R U . . .
C27 C 0.9659(4) 0.2665(3) 0.2037(2) 0.0515(9) Uani 1 1 d . . . . .
H27 H 1.043030 0.239389 0.182078 0.062 Uiso 1 1 calc R U . . .
C28 C 0.8706(4) 0.2014(3) 0.2366(3) 0.0679(13) Uani 1 1 d . . . . .
H28 H 0.882570 0.128923 0.240169 0.081 Uiso 1 1 calc R U . . .
C29 C 0.7566(4) 0.2425(3) 0.2647(3) 0.0780(16) Uani 1 1 d . . . . .
H29 H 0.688429 0.198184 0.285657 0.094 Uiso 1 1 calc R U . . .
C30 C 0.7405(4) 0.3466(3) 0.2628(2) 0.0587(11) Uani 1 1 d . . . . .
H30 H 0.661795 0.373415 0.282899 0.070 Uiso 1 1 calc R U . . .
C31 C 0.9442(3) 0.5744(2) 0.23916(16) 0.0360(7) Uani 1 1 d . . . . .
C32 C 0.9964(3) 0.6640(2) 0.19723(17) 0.0400(8) Uani 1 1 d . . . . .
H32 H 0.963743 0.695658 0.155672 0.048 Uiso 1 1 calc R U . . .
C33 C 1.0968(3) 0.7079(3) 0.21577(19) 0.0444(8) Uani 1 1 d . . . . .
H33 H 1.132448 0.769073 0.186624 0.053 Uiso 1 1 calc R U . . .
C34 C 1.1445(4) 0.6628(3) 0.2762(2) 0.0504(9) Uani 1 1 d . . . . .
H34 H 1.211619 0.693541 0.289286 0.060 Uiso 1 1 calc R U . . .
C35 C 1.0937(4) 0.5725(3) 0.31784(19) 0.0502(9) Uani 1 1 d . . . . .
H35 H 1.126649 0.540791 0.359296 0.060 Uiso 1 1 calc R U . . .
C36 C 0.9956(3) 0.5286(3) 0.29928(17) 0.0420(8) Uani 1 1 d . . . . .
H36 H 0.962434 0.466070 0.327833 0.050 Uiso 1 1 calc R U . . .
C37 C 0.5424(3) 0.7901(2) 0.32642(16) 0.0365(7) Uani 1 1 d . . . . .
C38 C 0.5433(3) 0.8814(2) 0.27445(16) 0.0360(7) Uani 1 1 d . . . . .
C39 C 0.5167(3) 0.9760(2) 0.29419(17) 0.0384(7) Uani 1 1 d . . . . .
H39 H 0.515610 1.037600 0.259016 0.046 Uiso 1 1 calc R U . . .
C40 C 0.4920(3) 0.9835(3) 0.36251(18) 0.0428(8) Uani 1 1 d . . . . .
C41 C 0.4920(3) 0.8919(3) 0.41315(18) 0.0435(8) Uani 1 1 d . . . . .
H41 H 0.475817 0.895479 0.460554 0.052 Uiso 1 1 calc R U . . .
C42 C 0.5145(3) 0.7961(2) 0.39678(16) 0.0386(7) Uani 1 1 d . . . . .
C43 C 0.5070(3) 0.6972(3) 0.45398(17) 0.0450(8) Uani 1 1 d D . . . .
C44 C 0.3738(3) 0.6649(3) 0.48440(18) 0.0416(11) Uani 0.721(4) 1 d DG . P C 1
C45 C 0.3339(4) 0.5740(3) 0.47298(19) 0.0473(13) Uani 0.721(4) 1 d G . P C 1
H45 H 0.392177 0.531527 0.449350 0.057 Uiso 0.721(4) 1 calc R U P C 1
C46 C 0.2088(4) 0.5453(3) 0.4961(2) 0.0560(15) Uani 0.721(4) 1 d G . P C 1
H46 H 0.181564 0.483228 0.488321 0.067 Uiso 0.721(4) 1 calc R U P C 1
C47 C 0.1236(3) 0.6075(3) 0.5307(2) 0.0553(15) Uani 0.721(4) 1 d G . P C 1
H47 H 0.038096 0.587869 0.546519 0.066 Uiso 0.721(4) 1 calc R U P C 1
C48 C 0.1635(3) 0.6983(3) 0.5421(2) 0.0652(16) Uani 0.721(4) 1 d G . P C 1
H48 H 0.105239 0.740809 0.565745 0.078 Uiso 0.721(4) 1 calc R U P C 1
C49 C 0.2886(3) 0.7270(2) 0.5190(2) 0.0554(13) Uani 0.721(4) 1 d G . P C 1
H49 H 0.315852 0.789109 0.526774 0.066 Uiso 0.721(4) 1 calc R U P C 1
C50 C 0.5884(4) 0.7015(3) 0.50994(18) 0.0463(9) Uani 1 1 d . . . . .
C51 C 0.7101(4) 0.7393(3) 0.4900(2) 0.0556(10) Uani 1 1 d . . . . .
H51 H 0.738479 0.768331 0.442470 0.067 Uiso 1 1 calc R U . . .
C52 C 0.7906(5) 0.7354(4) 0.5384(2) 0.0689(12) Uani 1 1 d . . . . .
H52 H 0.872539 0.763478 0.523847 0.083 Uiso 1 1 calc R U . . .
C53 C 0.7532(5) 0.6915(3) 0.6069(2) 0.0705(13) Uani 1 1 d . . . . .
H53 H 0.809414 0.687643 0.639773 0.085 Uiso 1 1 calc R U . . .
C54 C 0.6345(5) 0.6533(3) 0.6276(2) 0.0707(13) Uani 1 1 d . . . . .
H54 H 0.608074 0.622874 0.675055 0.085 Uiso 1 1 calc R U . . .
C55 C 0.5516(5) 0.6585(3) 0.57981(19) 0.0602(11) Uani 1 1 d . . . . .
H55 H 0.468894 0.632290 0.595192 0.072 Uiso 1 1 calc R U . . .
C56 C 0.4675(4) 1.0870(3) 0.38230(19) 0.0529(10) Uani 1 1 d . . . . .
H56A H 0.543291 1.105297 0.398087 0.079 Uiso 1 1 calc R U . . .
H56B H 0.395037 1.082795 0.419683 0.079 Uiso 1 1 calc R U . . .
H56C H 0.448335 1.140004 0.341955 0.079 Uiso 1 1 calc R U . . .
C57 C 0.5669(3) 0.8804(2) 0.19744(16) 0.0368(7) Uani 1 1 d . . . . .
H57 H 0.555196 0.807619 0.194884 0.044 Uiso 1 1 calc R U . . .
C58 C 0.7009(3) 0.9057(2) 0.16117(16) 0.0370(7) Uani 1 1 d . . . . .
C59 C 0.7537(3) 0.8565(3) 0.10826(16) 0.0381(7) Uani 1 1 d . . . . .
H59 H 0.705183 0.808203 0.096168 0.046 Uiso 1 1 calc R U . . .
C60 C 0.8749(3) 0.8762(3) 0.07306(17) 0.0404(8) Uani 1 1 d . . . . .
H60 H 0.908669 0.841491 0.037261 0.048 Uiso 1 1 calc R U . . .
C61 C 0.9476(3) 0.9465(3) 0.08959(18) 0.0455(8) Uani 1 1 d . . . . .
H61 H 1.031400 0.959650 0.065690 0.055 Uiso 1 1 calc R U . . .
C62 C 0.8968(3) 0.9966(3) 0.14097(19) 0.0503(9) Uani 1 1 d . . . . .
H62 H 0.945636 1.045447 0.152255 0.060 Uiso 1 1 calc R U . . .
C63 C 0.7745(3) 0.9770(3) 0.17690(18) 0.0456(8) Uani 1 1 d . . . . .
H63 H 0.740957 1.012390 0.212375 0.055 Uiso 1 1 calc R U . . .
C64 C 0.4632(3) 0.9463(2) 0.16080(16) 0.0362(7) Uani 1 1 d . . . . .
C65 C 0.3364(3) 0.9327(3) 0.19002(19) 0.0436(8) Uani 1 1 d . . . . .
H65 H 0.316579 0.884212 0.232795 0.052 Uiso 1 1 calc R U . . .
C66 C 0.2385(4) 0.9879(3) 0.1585(2) 0.0504(9) Uani 1 1 d . . . . .
H66 H 0.152527 0.977366 0.179391 0.060 Uiso 1 1 calc R U . . .
C67 C 0.2667(4) 1.0588(3) 0.0961(2) 0.0527(10) Uani 1 1 d . . . . .
H67 H 0.199914 1.096974 0.073974 0.063 Uiso 1 1 calc R U . . .
C68 C 0.3907(4) 1.0737(3) 0.06660(19) 0.0502(9) Uani 1 1 d . . . . .
H68 H 0.409934 1.122803 0.024019 0.060 Uiso 1 1 calc R U . . .
C69 C 0.4889(4) 1.0177(3) 0.09838(18) 0.0455(8) Uani 1 1 d . . . . .
H69 H 0.574635 1.028399 0.077065 0.055 Uiso 1 1 calc R U . . .
C44A C 0.3581(6) 0.6778(9) 0.4722(6) 0.0416(11) Uani 0.279(4) 1 d DG . P C 2
C45A C 0.3358(10) 0.5744(8) 0.5025(6) 0.0473(13) Uani 0.279(4) 1 d G . P C 2
H45A H 0.405461 0.526122 0.510076 0.057 Uiso 0.279(4) 1 calc R U P C 2
C46A C 0.2117(12) 0.5416(7) 0.5216(6) 0.0560(15) Uani 0.279(4) 1 d G . P C 2
H46A H 0.196502 0.470908 0.542309 0.067 Uiso 0.279(4) 1 calc R U P C 2
C47A C 0.1098(8) 0.6122(9) 0.5105(7) 0.0553(15) Uani 0.279(4) 1 d G . P C 2
H47A H 0.024980 0.589796 0.523626 0.066 Uiso 0.279(4) 1 calc R U P C 2
C48A C 0.1321(7) 0.7156(8) 0.4803(6) 0.0652(16) Uani 0.279(4) 1 d G . P C 2
H48A H 0.062416 0.763899 0.472711 0.078 Uiso 0.279(4) 1 calc R U P C 2
C49A C 0.2562(8) 0.7484(6) 0.4611(6) 0.0554(13) Uani 0.279(4) 1 d G . P C 2
H49A H 0.271374 0.819116 0.440477 0.066 Uiso 0.279(4) 1 calc R U P C 2
O1 O 0.4063(16) 0.5816(13) 0.3280(9) 0.047(6) Uiso 0.135(8) 1 d . . P B 2
H1H H 0.373667 0.540454 0.310304 0.056 Uiso 0.135(8) 1 d R U P B 2
H43 H 0.550(3) 0.641(3) 0.4296(19) 0.051(10) Uiso 1 1 d . . . . .

loop_
_atom_site_aniso_label
_atom_site_aniso_U_11
_atom_site_aniso_U_22
_atom_site_aniso_U_33
_atom_site_aniso_U_23
_atom_site_aniso_U_13
_atom_site_aniso_U_12
N1 0.0346(15) 0.0347(14) 0.0417(14) -0.0198(12) -0.0084(11) 0.0020(11)
N2 0.0322(14) 0.0377(14) 0.0327(13) -0.0126(11) -0.0020(11) -0.0009(11)
C1 0.0360(18) 0.0346(16) 0.0369(16) -0.0136(13) -0.0065(13) -0.0017(13)
C2 0.0343(18) 0.0376(17) 0.0368(16) -0.0122(13) -0.0096(13) 0.0057(13)
C3 0.0351(18) 0.0377(17) 0.0321(16) -0.0094(13) -0.0052(13) 0.0013(13)
C4 0.0373(18) 0.0321(16) 0.0375(17) -0.0094(13) -0.0039(13) -0.0004(13)
C5 0.0358(18) 0.0336(16) 0.0318(15) -0.0099(12) -0.0011(13) 0.0000(13)
C6 0.0353(18) 0.0346(16) 0.0335(16) -0.0120(13) -0.0070(13) -0.0009(13)
C7 0.0378(18) 0.0394(17) 0.0351(16) -0.0134(13) 0.0002(13) -0.0021(14)
C8 0.0397(19) 0.0407(18) 0.0385(17) -0.0133(14) -0.0073(14) -0.0028(14)
C9 0.044(2) 0.0379(18) 0.0355(17) -0.0145(14) -0.0048(14) -0.0009(14)
C10 0.0404(19) 0.0351(17) 0.0377(17) -0.0118(13) -0.0003(14) -0.0015(13)
C11 0.047(2) 0.047(2) 0.0357(17) -0.0101(14) -0.0068(15) -0.0069(15)
C12 0.0397(19) 0.0445(19) 0.0385(17) -0.0162(14) -0.0033(14) -0.0053(15)
C13 0.0410(19) 0.0459(19) 0.0326(16) -0.0110(14) -0.0077(14) -0.0036(15)
C14 0.045(2) 0.052(2) 0.0342(17) -0.0089(15) -0.0058(14) -0.0085(16)
C15 0.055(2) 0.058(2) 0.0335(17) -0.0013(16) -0.0084(16) -0.0134(18)
C16 0.055(2) 0.048(2) 0.048(2) -0.0006(16) -0.0229(17) -0.0101(17)
C17 0.046(2) 0.048(2) 0.071(3) -0.0186(19) -0.0099(19) -0.0021(17)
C18 0.043(2) 0.044(2) 0.058(2) -0.0193(17) -0.0027(17) -0.0055(16)
C19 0.0343(18) 0.0418(18) 0.0398(17) -0.0125(14) -0.0052(14) -0.0036(14)
C20 0.044(2) 0.045(2) 0.0404(18) -0.0110(15) -0.0107(15) -0.0031(15)
C21 0.053(2) 0.046(2) 0.050(2) -0.0115(16) -0.0130(17) -0.0007(17)
C22 0.043(2) 0.052(2) 0.049(2) -0.0013(17) -0.0066(16) 0.0058(16)
C23 0.047(2) 0.0335(18) 0.058(2) -0.0121(16) 0.0014(17) -0.0003(15)
C24 0.041(2) 0.0403(19) 0.055(2) -0.0131(16) -0.0032(16) -0.0001(15)
C25 0.0427(19) 0.0328(17) 0.0396(17) -0.0094(13) -0.0039(14) 0.0009(14)
C26 0.044(2) 0.0362(18) 0.0431(18) -0.0113(14) -0.0004(15) -0.0004(14)
C27 0.056(2) 0.0362(19) 0.061(2) -0.0177(16) 0.0039(18) 0.0019(16)
C28 0.066(3) 0.036(2) 0.098(3) -0.026(2) 0.019(2) -0.0071(18)
C29 0.070(3) 0.041(2) 0.114(4) -0.026(2) 0.032(3) -0.018(2)
C30 0.051(2) 0.038(2) 0.081(3) -0.0183(19) 0.018(2) -0.0058(17)
C31 0.0405(19) 0.0318(16) 0.0370(16) -0.0120(13) -0.0036(13) -0.0018(13)
C32 0.045(2) 0.0377(18) 0.0378(17) -0.0092(14) -0.0047(14) -0.0039(14)
C33 0.042(2) 0.0402(19) 0.053(2) -0.0136(16) -0.0053(16) -0.0047(15)
C34 0.049(2) 0.051(2) 0.056(2) -0.0190(18) -0.0069(17) -0.0101(17)
C35 0.054(2) 0.057(2) 0.0417(19) -0.0123(17) -0.0128(16) -0.0046(18)
C36 0.049(2) 0.0418(19) 0.0381(17) -0.0097(14) -0.0102(15) -0.0060(15)
C37 0.0328(17) 0.0390(18) 0.0393(17) -0.0131(14) -0.0060(13) 0.0033(13)
C38 0.0354(18) 0.0367(17) 0.0366(17) -0.0104(13) -0.0069(13) 0.0051(13)
C39 0.0403(19) 0.0373(18) 0.0361(17) -0.0068(13) -0.0060(14) 0.0043(14)
C40 0.047(2) 0.0367(18) 0.0447(19) -0.0141(14) -0.0030(15) 0.0054(15)
C41 0.056(2) 0.0380(18) 0.0374(17) -0.0153(14) -0.0031(15) 0.0026(15)
C42 0.047(2) 0.0330(17) 0.0354(17) -0.0109(13) -0.0033(14) 0.0028(14)
C43 0.063(2) 0.0335(17) 0.0374(18) -0.0110(14) -0.0029(16) 0.0017(16)
C44 0.056(3) 0.031(2) 0.033(2) -0.0014(17) -0.0028(18) 0.0014(17)
C45 0.068(3) 0.037(2) 0.044(4) -0.019(3) -0.015(3) -0.0045(19)
C46 0.070(3) 0.046(2) 0.056(4) -0.011(3) -0.022(3) -0.007(2)
C47 0.065(3) 0.055(3) 0.043(4) -0.002(2) -0.010(2) -0.009(2)
C48 0.057(3) 0.056(3) 0.081(4) -0.026(3) 0.012(3) -0.006(3)
C49 0.053(3) 0.049(3) 0.066(3) -0.022(3) 0.001(3) -0.008(2)
C50 0.059(2) 0.0330(17) 0.0451(19) -0.0129(14) -0.0031(17) 0.0109(16)
C51 0.064(3) 0.056(2) 0.047(2) -0.0162(18) -0.0114(19) 0.017(2)
C52 0.074(3) 0.071(3) 0.068(3) -0.027(2) -0.024(2) 0.024(2)
C53 0.104(4) 0.058(3) 0.055(3) -0.022(2) -0.029(3) 0.028(3)
C54 0.116(4) 0.062(3) 0.036(2) -0.0146(19) -0.020(2) 0.011(3)
C55 0.093(3) 0.047(2) 0.040(2) -0.0146(16) -0.004(2) 0.004(2)
C56 0.074(3) 0.0378(19) 0.045(2) -0.0137(15) -0.0016(18) 0.0057(17)
C57 0.0406(19) 0.0356(17) 0.0349(16) -0.0100(13) -0.0045(14) -0.0020(14)
C58 0.0393(19) 0.0403(18) 0.0334(16) -0.0104(13) -0.0098(13) 0.0012(14)
C59 0.0402(19) 0.0386(17) 0.0338(16) -0.0058(13) -0.0047(14) -0.0002(14)
C60 0.0395(19) 0.0463(19) 0.0344(17) -0.0088(14) -0.0056(14) 0.0037(15)
C61 0.039(2) 0.052(2) 0.0455(19) -0.0085(16) -0.0097(15) 0.0016(16)
C62 0.041(2) 0.058(2) 0.054(2) -0.0168(18) -0.0084(17) -0.0039(17)
C63 0.040(2) 0.054(2) 0.048(2) -0.0224(17) -0.0058(15) -0.0056(16)
C64 0.0391(19) 0.0362(17) 0.0363(16) -0.0123(13) -0.0105(14) 0.0013(13)
C65 0.039(2) 0.0440(19) 0.049(2) -0.0091(15) -0.0116(15) -0.0032(15)
C66 0.037(2) 0.048(2) 0.069(3) -0.0162(18) -0.0164(18) 0.0024(16)
C67 0.055(2) 0.051(2) 0.061(2) -0.0204(18) -0.0295(19) 0.0126(18)
C68 0.058(2) 0.049(2) 0.0431(19) -0.0070(16) -0.0163(17) 0.0074(17)
C69 0.047(2) 0.048(2) 0.0408(19) -0.0077(15) -0.0099(16) 0.0019(16)
C44A 0.056(3) 0.031(2) 0.033(2) -0.0014(17) -0.0028(18) 0.0014(17)
C45A 0.068(3) 0.037(2) 0.044(4) -0.019(3) -0.015(3) -0.0045(19)
C46A 0.070(3) 0.046(2) 0.056(4) -0.011(3) -0.022(3) -0.007(2)
C47A 0.065(3) 0.055(3) 0.043(4) -0.002(2) -0.010(2) -0.009(2)
C48A 0.057(3) 0.056(3) 0.081(4) -0.026(3) 0.012(3) -0.006(3)
C49A 0.053(3) 0.049(3) 0.066(3) -0.022(3) 0.001(3) -0.008(2)

loop_
_atom_type_symbol
_atom_type_description
_atom_type_scat_dispersion_real
_atom_type_scat_dispersion_imag
_atom_type_scat_source
N N 0.0311 0.0180 'International Tables Vol C Tables 4.2.6.8 and 6.1.1.4'
C C 0.0181 0.0091 'International Tables Vol C Tables 4.2.6.8 and 6.1.1.4'
H H 0.0000 0.0000 'International Tables Vol C Tables 4.2.6.8 and 6.1.1.4'
O O 0.0492 0.0322 'International Tables Vol C Tables 4.2.6.8 and 6.1.1.4'

loop_
_geom_angle_atom_site_label_1
_geom_angle_atom_site_label_2
_geom_angle_atom_site_label_3
_geom_angle
_geom_angle_site_symmetry_1
_geom_angle_site_symmetry_3
_geom_angle_publ_flag
C37 N1 C2 117.2(2) . . ?
C37 N1 C1 124.0(3) . . ?
C2 N1 C1 110.1(2) . . ?
C6 N2 C1 119.5(3) . . ?
C6 N2 C3 104.9(2) . . ?
C1 N2 C3 106.2(2) . . ?
O1 C1 N1 109.2(8) . . ?
O1 C1 N2 111.2(7) . . ?
N1 C1 N2 105.4(2) . . ?
N1 C1 H1A 110.7 . . ?
N2 C1 H1A 110.7 . . ?
N1 C1 H1B 110.7 . . ?
N2 C1 H1B 110.7 . . ?
H1A C1 H1B 108.8 . . ?
N1 C2 C3 101.4(2) . . ?
N1 C2 H2A 111.5 . . ?
C3 C2 H2A 111.5 . . ?
N1 C2 H2B 111.5 . . ?
C3 C2 H2B 111.5 . . ?
H2A C2 H2B 109.3 . . ?
N2 C3 C2 102.8(2) . . ?
N2 C3 C4 106.2(2) . . ?
C2 C3 C4 114.7(3) . . ?
N2 C3 H3 110.9 . . ?
C2 C3 H3 110.9 . . ?
C4 C3 H3 110.9 . . ?
C5 C4 C25 106.6(3) . . ?
C5 C4 C31 117.2(3) . . ?
C25 C4 C31 111.6(3) . . ?
C5 C4 C3 100.2(2) . . ?
C25 C4 C3 112.3(2) . . ?
C31 C4 C3 108.5(2) . . ?
C10 C5 C6 120.9(3) . . ?
C10 C5 C4 130.1(3) . . ?
C6 C5 C4 108.3(2) . . ?
C7 C6 C5 119.9(3) . . ?
C7 C6 N2 127.6(3) . . ?
C5 C6 N2 112.0(3) . . ?
C8 C7 C6 116.9(3) . . ?
C8 C7 C12 121.3(3) . . ?
C6 C7 C12 120.7(3) . . ?
C7 C8 C9 123.6(3) . . ?
C7 C8 H8 118.2 . . ?
C9 C8 H8 118.2 . . ?
C8 C9 C10 117.6(3) . . ?
C8 C9 C11 122.0(3) . . ?
C10 C9 C11 120.4(3) . . ?
C5 C10 C9 120.4(3) . . ?
C5 C10 H10 119.8 . . ?
C9 C10 H10 119.8 . . ?
C9 C11 H11A 109.5 . . ?
C9 C11 H11B 109.5 . . ?
H11A C11 H11B 109.5 . . ?
C9 C11 H11C 109.5 . . ?
H11A C11 H11C 109.5 . . ?
H11B C11 H11C 109.5 . . ?
C13 C12 C7 109.2(3) . . ?
C13 C12 C19 113.9(3) . . ?
C7 C12 C19 113.5(3) . . ?
C13 C12 H12 106.6 . . ?
C7 C12 H12 106.6 . . ?
C19 C12 H12 106.6 . . ?
C14 C13 C18 117.1(3) . . ?
C14 C13 C12 120.1(3) . . ?
C18 C13 C12 122.7(3) . . ?
C15 C14 C13 121.3(3) . . ?
C15 C14 H14 119.3 . . ?
C13 C14 H14 119.3 . . ?
C14 C15 C16 120.9(3) . . ?
C14 C15 H15 119.6 . . ?
C16 C15 H15 119.6 . . ?
C17 C16 C15 118.1(3) . . ?
C17 C16 H16 121.0 . . ?
C15 C16 H16 121.0 . . ?
C18 C17 C16 120.9(4) . . ?
C18 C17 H17 119.6 . . ?
C16 C17 H17 119.6 . . ?
C17 C18 C13 121.7(3) . . ?
C17 C18 H18 119.1 . . ?
C13 C18 H18 119.1 . . ?
C20 C19 C24 118.0(3) . . ?
C20 C19 C12 122.1(3) . . ?
C24 C19 C12 119.8(3) . . ?
C19 C20 C21 121.4(3) . . ?
C19 C20 H20 119.3 . . ?
C21 C20 H20 119.3 . . ?
C22 C21 C20 119.9(4) . . ?
C22 C21 H21 120.0 . . ?
C20 C21 H21 120.0 . . ?
C21 C22 C23 119.0(4) . . ?
C21 C22 H22 120.5 . . ?
C23 C22 H22 120.5 . . ?
C24 C23 C22 120.4(3) . . ?
C24 C23 H23 119.8 . . ?
C22 C23 H23 119.8 . . ?
C23 C24 C19 121.2(3) . . ?
C23 C24 H24 119.4 . . ?
C19 C24 H24 119.4 . . ?
C26 C25 C30 117.9(3) . . ?
C26 C25 C4 120.2(3) . . ?
C30 C25 C4 121.9(3) . . ?
C27 C26 C25 121.0(3) . . ?
C27 C26 H26 119.5 . . ?
C25 C26 H26 119.5 . . ?
C28 C27 C26 120.5(3) . . ?
C28 C27 H27 119.7 . . ?
C26 C27 H27 119.7 . . ?
C27 C28 C29 119.1(4) . . ?
C27 C28 H28 120.4 . . ?
C29 C28 H28 120.4 . . ?
C30 C29 C28 120.8(4) . . ?
C30 C29 H29 119.6 . . ?
C28 C29 H29 119.6 . . ?
C29 C30 C25 120.6(3) . . ?
C29 C30 H30 119.7 . . ?
C25 C30 H30 119.7 . . ?
C32 C31 C36 118.5(3) . . ?
C32 C31 C4 123.0(3) . . ?
C36 C31 C4 118.1(3) . . ?
C31 C32 C33 120.4(3) . . ?
C31 C32 H32 119.8 . . ?
C33 C32 H32 119.8 . . ?
C34 C33 C32 120.3(3) . . ?
C34 C33 H33 119.9 . . ?
C32 C33 H33 119.9 . . ?
C33 C34 C35 119.5(3) . . ?
C33 C34 H34 120.2 . . ?
C35 C34 H34 120.2 . . ?
C36 C35 C34 120.2(4) . . ?
C36 C35 H35 119.9 . . ?
C34 C35 H35 119.9 . . ?
C35 C36 C31 121.0(3) . . ?
C35 C36 H36 119.5 . . ?
C31 C36 H36 119.5 . . ?
C38 C37 C42 119.4(3) . . ?
C38 C37 N1 123.1(3) . . ?
C42 C37 N1 117.3(3) . . ?
C39 C38 C37 118.6(3) . . ?
C39 C38 C57 119.1(3) . . ?
C37 C38 C57 122.3(3) . . ?
C40 C39 C38 122.8(3) . . ?
C40 C39 H39 118.6 . . ?
C38 C39 H39 118.6 . . ?
C39 C40 C41 117.5(3) . . ?
C39 C40 C56 121.6(3) . . ?
C41 C40 C56 120.8(3) . . ?
C42 C41 C40 122.3(3) . . ?
C42 C41 H41 118.9 . . ?
C40 C41 H41 118.9 . . ?
C41 C42 C37 119.4(3) . . ?
C41 C42 C43 120.5(3) . . ?
C37 C42 C43 120.1(3) . . ?
C44 C43 C42 114.5(3) . . ?
C44 C43 C50 112.4(3) . . ?
C42 C43 C50 111.8(3) . . ?
C42 C43 C44A 103.5(5) . . ?
C50 C43 C44A 122.0(5) . . ?
C44 C43 H43 107(2) . . ?
C42 C43 H43 104(2) . . ?
C50 C43 H43 106(2) . . ?
C44A C43 H43 108(2) . . ?
C45 C44 C49 120.0 . . ?
C45 C44 C43 118.4(3) . . ?
C49 C44 C43 121.5(3) . . ?
C46 C45 C44 120.0 . . ?
C46 C45 H45 120.0 . . ?
C44 C45 H45 120.0 . . ?
C47 C46 C45 120.0 . . ?
C47 C46 H46 120.0 . . ?
C45 C46 H46 120.0 . . ?
C46 C47 C48 120.0 . . ?
C46 C47 H47 120.0 . . ?
C48 C47 H47 120.0 . . ?
C49 C48 C47 120.0 . . ?
C49 C48 H48 120.0 . . ?
C47 C48 H48 120.0 . . ?
C48 C49 C44 120.0 . . ?
C48 C49 H49 120.0 . . ?
C44 C49 H49 120.0 . . ?
C55 C50 C51 117.5(4) . . ?
C55 C50 C43 122.8(4) . . ?
C51 C50 C43 119.3(3) . . ?
C52 C51 C50 121.0(4) . . ?
C52 C51 H51 119.5 . . ?
C50 C51 H51 119.5 . . ?
C53 C52 C51 120.6(5) . . ?
C53 C52 H52 119.7 . . ?
C51 C52 H52 119.7 . . ?
C54 C53 C52 119.3(5) . . ?
C54 C53 H53 120.4 . . ?
C52 C53 H53 120.4 . . ?
C53 C54 C55 120.7(4) . . ?
C53 C54 H54 119.6 . . ?
C55 C54 H54 119.6 . . ?
C50 C55 C54 120.8(4) . . ?
C50 C55 H55 119.6 . . ?
C54 C55 H55 119.6 . . ?
C40 C56 H56A 109.5 . . ?
C40 C56 H56B 109.5 . . ?
H56A C56 H56B 109.5 . . ?
C40 C56 H56C 109.5 . . ?
H56A C56 H56C 109.5 . . ?
H56B C56 H56C 109.5 . . ?
C58 C57 C38 115.0(3) . . ?
C58 C57 C64 113.5(3) . . ?
C38 C57 C64 110.0(3) . . ?
C58 C57 H57 105.9 . . ?
C38 C57 H57 105.9 . . ?
C64 C57 H57 105.9 . . ?
C59 C58 C63 117.6(3) . . ?
C59 C58 C57 118.6(3) . . ?
C63 C58 C57 123.8(3) . . ?
C60 C59 C58 121.5(3) . . ?
C60 C59 H59 119.3 . . ?
C58 C59 H59 119.3 . . ?
C59 C60 C61 120.4(3) . . ?
C59 C60 H60 119.8 . . ?
C61 C60 H60 119.8 . . ?
C62 C61 C60 119.0(3) . . ?
C62 C61 H61 120.5 . . ?
C60 C61 H61 120.5 . . ?
C61 C62 C63 121.0(4) . . ?
C61 C62 H62 119.5 . . ?
C63 C62 H62 119.5 . . ?
C62 C63 C58 120.5(3) . . ?
C62 C63 H63 119.7 . . ?
C58 C63 H63 119.7 . . ?
C69 C64 C65 117.7(3) . . ?
C69 C64 C57 123.2(3) . . ?
C65 C64 C57 119.0(3) . . ?
C66 C65 C64 121.7(3) . . ?
C66 C65 H65 119.2 . . ?
C64 C65 H65 119.2 . . ?
C65 C66 C67 119.5(4) . . ?
C65 C66 H66 120.2 . . ?
C67 C66 H66 120.2 . . ?
C68 C67 C66 119.8(4) . . ?
C68 C67 H67 120.1 . . ?
C66 C67 H67 120.1 . . ?
C67 C68 C69 120.5(4) . . ?
C67 C68 H68 119.8 . . ?
C69 C68 H68 119.8 . . ?
C64 C69 C68 120.8(3) . . ?
C64 C69 H69 119.6 . . ?
C68 C69 H69 119.6 . . ?
C45A C44A C49A 120.0 . . ?
C45A C44A C43 111.2(7) . . ?
C49A C44A C43 128.8(7) . . ?
C46A C45A C44A 120.0 . . ?
C46A C45A H45A 120.0 . . ?
C44A C45A H45A 120.0 . . ?
C45A C46A C47A 120.0 . . ?
C45A C46A H46A 120.0 . . ?
C47A C46A H46A 120.0 . . ?
C46A C47A C48A 120.0 . . ?
C46A C47A H47A 120.0 . . ?
C48A C47A H47A 120.0 . . ?
C49A C48A C47A 120.0 . . ?
C49A C48A H48A 120.0 . . ?
C47A C48A H48A 120.0 . . ?
C48A C49A C44A 120.0 . . ?
C48A C49A H49A 120.0 . . ?
C44A C49A H49A 120.0 . . ?
C1 O1 H1H 109.1 . . ?

loop_
_geom_bond_atom_site_label_1
_geom_bond_atom_site_label_2
_geom_bond_distance
_geom_bond_site_symmetry_2
_geom_bond_publ_flag
N1 C37 1.433(4) . ?
N1 C2 1.451(4) . ?
N1 C1 1.460(4) . ?
N2 C6 1.420(4) . ?
N2 C1 1.472(4) . ?
N2 C3 1.491(4) . ?
C1 O1 1.424(17) . ?
C1 H1A 0.9900 . ?
C1 H1B 0.9900 . ?
C2 C3 1.530(4) . ?
C2 H2A 0.9900 . ?
C2 H2B 0.9900 . ?
C3 C4 1.548(4) . ?
C3 H3 1.0000 . ?
C4 C5 1.521(4) . ?
C4 C25 1.535(4) . ?
C4 C31 1.539(5) . ?
C5 C10 1.372(4) . ?
C5 C6 1.413(4) . ?
C6 C7 1.406(5) . ?
C7 C8 1.396(4) . ?
C7 C12 1.533(5) . ?
C8 C9 1.401(5) . ?
C8 H8 0.9500 . ?
C9 C10 1.402(5) . ?
C9 C11 1.488(4) . ?
C10 H10 0.9500 . ?
C11 H11A 0.9800 . ?
C11 H11B 0.9800 . ?
C11 H11C 0.9800 . ?
C12 C13 1.530(5) . ?
C12 C19 1.536(5) . ?
C12 H12 1.0000 . ?
C13 C14 1.386(5) . ?
C13 C18 1.392(5) . ?
C14 C15 1.383(5) . ?
C14 H14 0.9500 . ?
C15 C16 1.388(5) . ?
C15 H15 0.9500 . ?
C16 C17 1.381(5) . ?
C16 H16 0.9500 . ?
C17 C18 1.376(5) . ?
C17 H17 0.9500 . ?
C18 H18 0.9500 . ?
C19 C20 1.389(5) . ?
C19 C24 1.393(5) . ?
C20 C21 1.390(5) . ?
C20 H20 0.9500 . ?
C21 C22 1.386(5) . ?
C21 H21 0.9500 . ?
C22 C23 1.401(5) . ?
C22 H22 0.9500 . ?
C23 C24 1.373(5) . ?
C23 H23 0.9500 . ?
C24 H24 0.9500 . ?
C25 C26 1.390(5) . ?
C25 C30 1.391(5) . ?
C26 C27 1.381(5) . ?
C26 H26 0.9500 . ?
C27 C28 1.367(5) . ?
C27 H27 0.9500 . ?
C28 C29 1.380(6) . ?
C28 H28 0.9500 . ?
C29 C30 1.374(5) . ?
C29 H29 0.9500 . ?
C30 H30 0.9500 . ?
C31 C32 1.386(4) . ?
C31 C36 1.396(5) . ?
C32 C33 1.397(5) . ?
C32 H32 0.9500 . ?
C33 C34 1.380(5) . ?
C33 H33 0.9500 . ?
C34 C35 1.386(5) . ?
C34 H34 0.9500 . ?
C35 C36 1.375(5) . ?
C35 H35 0.9500 . ?
C36 H36 0.9500 . ?
C37 C38 1.404(4) . ?
C37 C42 1.414(4) . ?
C38 C39 1.399(4) . ?
C38 C57 1.527(4) . ?
C39 C40 1.378(5) . ?
C39 H39 0.9500 . ?
C40 C41 1.393(5) . ?
C40 C56 1.510(5) . ?
C41 C42 1.382(4) . ?
C41 H41 0.9500 . ?
C42 C43 1.529(4) . ?
C43 C44 1.504(4) . ?
C43 C50 1.539(5) . ?
C43 C44A 1.596(7) . ?
C43 H43 1.03(4) . ?
C44 C45 1.3900 . ?
C44 C49 1.3900 . ?
C45 C46 1.3900 . ?
C45 H45 0.9500 . ?
C46 C47 1.3900 . ?
C46 H46 0.9500 . ?
C47 C48 1.3900 . ?
C47 H47 0.9500 . ?
C48 C49 1.3900 . ?
C48 H48 0.9500 . ?
C49 H49 0.9500 . ?
C50 C55 1.389(5) . ?
C50 C51 1.390(5) . ?
C51 C52 1.386(6) . ?
C51 H51 0.9500 . ?
C52 C53 1.370(6) . ?
C52 H52 0.9500 . ?
C53 C54 1.364(7) . ?
C53 H53 0.9500 . ?
C54 C55 1.392(6) . ?
C54 H54 0.9500 . ?
C55 H55 0.9500 . ?
C56 H56A 0.9800 . ?
C56 H56B 0.9800 . ?
C56 H56C 0.9800 . ?
C57 C58 1.517(4) . ?
C57 C64 1.531(5) . ?
C57 H57 1.0000 . ?
C58 C59 1.394(4) . ?
C58 C63 1.395(5) . ?
C59 C60 1.379(4) . ?
C59 H59 0.9500 . ?
C60 C61 1.387(5) . ?
C60 H60 0.9500 . ?
C61 C62 1.372(5) . ?
C61 H61 0.9500 . ?
C62 C63 1.395(5) . ?
C62 H62 0.9500 . ?
C63 H63 0.9500 . ?
C64 C69 1.386(5) . ?
C64 C65 1.389(5) . ?
C65 C66 1.381(5) . ?
C65 H65 0.9500 . ?
C66 C67 1.385(5) . ?
C66 H66 0.9500 . ?
C67 C68 1.366(5) . ?
C67 H67 0.9500 . ?
C68 C69 1.390(5) . ?
C68 H68 0.9500 . ?
C69 H69 0.9500 . ?
C44A C45A 1.3900 . ?
C44A C49A 1.3900 . ?
C45A C46A 1.3900 . ?
C45A H45A 0.9500 . ?
C46A C47A 1.3900 . ?
C46A H46A 0.9500 . ?
C47A C48A 1.3900 . ?
C47A H47A 0.9500 . ?
C48A C49A 1.3900 . ?
C48A H48A 0.9500 . ?
C49A H49A 0.9500 . ?
O1 H1H 0.8400 . ?

loop_
_geom_torsion_atom_site_label_1
_geom_torsion_atom_site_label_2
_geom_torsion_atom_site_label_3
_geom_torsion_atom_site_label_4
_geom_torsion
_geom_torsion_site_symmetry_1
_geom_torsion_site_symmetry_2
_geom_torsion_site_symmetry_3
_geom_torsion_site_symmetry_4
_geom_torsion_publ_flag
C37 N1 C1 O1 -84.5(8) . . . . ?
C2 N1 C1 O1 129.0(8) . . . . ?
C37 N1 C1 N2 155.9(3) . . . . ?
C2 N1 C1 N2 9.4(3) . . . . ?
C6 N2 C1 O1 138.8(8) . . . . ?
C3 N2 C1 O1 -103.0(8) . . . . ?
C6 N2 C1 N1 -103.1(3) . . . . ?
C3 N2 C1 N1 15.2(3) . . . . ?
C37 N1 C2 C3 -178.0(3) . . . . ?
C1 N1 C2 C3 -29.0(3) . . . . ?
C6 N2 C3 C2 94.9(3) . . . . ?
C1 N2 C3 C2 -32.5(3) . . . . ?
C6 N2 C3 C4 -25.9(3) . . . . ?
C1 N2 C3 C4 -153.3(2) . . . . ?
N1 C2 C3 N2 36.9(3) . . . . ?
N1 C2 C3 C4 151.7(3) . . . . ?
N2 C3 C4 C5 28.5(3) . . . . ?
C2 C3 C4 C5 -84.4(3) . . . . ?
N2 C3 C4 C25 -84.3(3) . . . . ?
C2 C3 C4 C25 162.8(3) . . . . ?
N2 C3 C4 C31 151.8(2) . . . . ?
C2 C3 C4 C31 39.0(4) . . . . ?
C25 C4 C5 C10 -74.4(4) . . . . ?
C31 C4 C5 C10 51.5(5) . . . . ?
C3 C4 C5 C10 168.5(3) . . . . ?
C25 C4 C5 C6 95.8(3) . . . . ?
C31 C4 C5 C6 -138.4(3) . . . . ?
C3 C4 C5 C6 -21.3(3) . . . . ?
C10 C5 C6 C7 5.2(5) . . . . ?
C4 C5 C6 C7 -166.0(3) . . . . ?
C10 C5 C6 N2 177.7(3) . . . . ?
C4 C5 C6 N2 6.5(4) . . . . ?
C1 N2 C6 C7 -57.1(4) . . . . ?
C3 N2 C6 C7 -175.9(3) . . . . ?
C1 N2 C6 C5 131.2(3) . . . . ?
C3 N2 C6 C5 12.3(3) . . . . ?
C5 C6 C7 C8 -8.5(5) . . . . ?
N2 C6 C7 C8 -179.7(3) . . . . ?
C5 C6 C7 C12 159.7(3) . . . . ?
N2 C6 C7 C12 -11.4(5) . . . . ?
C6 C7 C8 C9 4.8(5) . . . . ?
C12 C7 C8 C9 -163.4(3) . . . . ?
C7 C8 C9 C10 2.5(5) . . . . ?
C7 C8 C9 C11 -180.0(3) . . . . ?
C6 C5 C10 C9 2.4(5) . . . . ?
C4 C5 C10 C9 171.5(3) . . . . ?
C8 C9 C10 C5 -6.1(5) . . . . ?
C11 C9 C10 C5 176.3(3) . . . . ?
C8 C7 C12 C13 96.1(4) . . . . ?
C6 C7 C12 C13 -71.7(4) . . . . ?
C8 C7 C12 C19 -32.2(4) . . . . ?
C6 C7 C12 C19 160.1(3) . . . . ?
C7 C12 C13 C14 152.1(3) . . . . ?
C19 C12 C13 C14 -79.8(4) . . . . ?
C7 C12 C13 C18 -28.7(4) . . . . ?
C19 C12 C13 C18 99.3(4) . . . . ?
C18 C13 C14 C15 1.2(5) . . . . ?
C12 C13 C14 C15 -179.7(3) . . . . ?
C13 C14 C15 C16 -1.6(5) . . . . ?
C14 C15 C16 C17 0.6(5) . . . . ?
C15 C16 C17 C18 0.8(6) . . . . ?
C16 C17 C18 C13 -1.3(6) . . . . ?
C14 C13 C18 C17 0.2(5) . . . . ?
C12 C13 C18 C17 -178.9(3) . . . . ?
C13 C12 C19 C20 -9.5(4) . . . . ?
C7 C12 C19 C20 116.3(3) . . . . ?
C13 C12 C19 C24 167.1(3) . . . . ?
C7 C12 C19 C24 -67.1(4) . . . . ?
C24 C19 C20 C21 0.5(5) . . . . ?
C12 C19 C20 C21 177.2(3) . . . . ?
C19 C20 C21 C22 -0.8(5) . . . . ?
C20 C21 C22 C23 0.6(5) . . . . ?
C21 C22 C23 C24 -0.2(5) . . . . ?
C22 C23 C24 C19 -0.1(5) . . . . ?
C20 C19 C24 C23 -0.1(5) . . . . ?
C12 C19 C24 C23 -176.9(3) . . . . ?
C5 C4 C25 C26 87.4(4) . . . . ?
C31 C4 C25 C26 -41.7(4) . . . . ?
C3 C4 C25 C26 -163.8(3) . . . . ?
C5 C4 C25 C30 -89.7(4) . . . . ?
C31 C4 C25 C30 141.2(4) . . . . ?
C3 C4 C25 C30 19.1(5) . . . . ?
C30 C25 C26 C27 -1.3(6) . . . . ?
C4 C25 C26 C27 -178.6(3) . . . . ?
C25 C26 C27 C28 -1.0(6) . . . . ?
C26 C27 C28 C29 3.3(7) . . . . ?
C27 C28 C29 C30 -3.2(8) . . . . ?
C28 C29 C30 C25 0.8(8) . . . . ?
C26 C25 C30 C29 1.5(7) . . . . ?
C4 C25 C30 C29 178.6(4) . . . . ?
C5 C4 C31 C32 10.3(4) . . . . ?
C25 C4 C31 C32 133.6(3) . . . . ?
C3 C4 C31 C32 -102.1(3) . . . . ?
C5 C4 C31 C36 -177.1(3) . . . . ?
C25 C4 C31 C36 -53.8(4) . . . . ?
C3 C4 C31 C36 70.4(4) . . . . ?
C36 C31 C32 C33 -1.1(5) . . . . ?
C4 C31 C32 C33 171.4(3) . . . . ?
C31 C32 C33 C34 -0.4(5) . . . . ?
C32 C33 C34 C35 1.3(5) . . . . ?
C33 C34 C35 C36 -0.6(6) . . . . ?
C34 C35 C36 C31 -0.9(5) . . . . ?
C32 C31 C36 C35 1.8(5) . . . . ?
C4 C31 C36 C35 -171.1(3) . . . . ?
C2 N1 C37 C38 75.1(4) . . . . ?
C1 N1 C37 C38 -69.3(4) . . . . ?
C2 N1 C37 C42 -100.4(3) . . . . ?
C1 N1 C37 C42 115.3(3) . . . . ?
C42 C37 C38 C39 0.2(5) . . . . ?
N1 C37 C38 C39 -175.1(3) . . . . ?
C42 C37 C38 C57 -177.3(3) . . . . ?
N1 C37 C38 C57 7.3(5) . . . . ?
C37 C38 C39 C40 1.2(5) . . . . ?
C57 C38 C39 C40 178.9(3) . . . . ?
C38 C39 C40 C41 -1.1(5) . . . . ?
C38 C39 C40 C56 178.1(3) . . . . ?
C39 C40 C41 C42 -0.5(5) . . . . ?
C56 C40 C41 C42 -179.7(4) . . . . ?
C40 C41 C42 C37 1.9(6) . . . . ?
C40 C41 C42 C43 -176.9(3) . . . . ?
C38 C37 C42 C41 -1.7(5) . . . . ?
N1 C37 C42 C41 173.9(3) . . . . ?
C38 C37 C42 C43 177.1(3) . . . . ?
N1 C37 C42 C43 -7.3(5) . . . . ?
C41 C42 C43 C44 77.7(4) . . . . ?
C37 C42 C43 C44 -101.1(4) . . . . ?
C41 C42 C43 C50 -51.6(4) . . . . ?
C37 C42 C43 C50 129.6(3) . . . . ?
C41 C42 C43 C44A 81.6(5) . . . . ?
C37 C42 C43 C44A -97.3(5) . . . . ?
C42 C43 C44 C45 113.0(3) . . . . ?
C50 C43 C44 C45 -118.0(3) . . . . ?
C42 C43 C44 C49 -62.5(4) . . . . ?
C50 C43 C44 C49 66.5(4) . . . . ?
C49 C44 C45 C46 0.0 . . . . ?
C43 C44 C45 C46 -175.5(3) . . . . ?
C44 C45 C46 C47 0.0 . . . . ?
C45 C46 C47 C48 0.0 . . . . ?
C46 C47 C48 C49 0.0 . . . . ?
C47 C48 C49 C44 0.0 . . . . ?
C45 C44 C49 C48 0.0 . . . . ?
C43 C44 C49 C48 175.4(3) . . . . ?
C44 C43 C50 C55 13.3(5) . . . . ?
C42 C43 C50 C55 143.7(3) . . . . ?
C44A C43 C50 C55 20.5(7) . . . . ?
C44 C43 C50 C51 -174.1(3) . . . . ?
C42 C43 C50 C51 -43.6(4) . . . . ?
C44A C43 C50 C51 -166.8(6) . . . . ?
C55 C50 C51 C52 -0.9(5) . . . . ?
C43 C50 C51 C52 -173.9(3) . . . . ?
C50 C51 C52 C53 1.8(6) . . . . ?
C51 C52 C53 C54 -1.3(7) . . . . ?
C52 C53 C54 C55 0.1(7) . . . . ?
C51 C50 C55 C54 -0.4(5) . . . . ?
C43 C50 C55 C54 172.4(3) . . . . ?
C53 C54 C55 C50 0.8(6) . . . . ?
C39 C38 C57 C58 81.7(4) . . . . ?
C37 C38 C57 C58 -100.7(4) . . . . ?
C39 C38 C57 C64 -47.9(4) . . . . ?
C37 C38 C57 C64 129.7(3) . . . . ?
C38 C57 C58 C59 145.7(3) . . . . ?
C64 C57 C58 C59 -86.5(4) . . . . ?
C38 C57 C58 C63 -35.4(4) . . . . ?
C64 C57 C58 C63 92.5(4) . . . . ?
C63 C58 C59 C60 0.7(5) . . . . ?
C57 C58 C59 C60 179.8(3) . . . . ?
C58 C59 C60 C61 -0.1(5) . . . . ?
C59 C60 C61 C62 -0.6(5) . . . . ?
C60 C61 C62 C63 0.7(6) . . . . ?
C61 C62 C63 C58 -0.1(6) . . . . ?
C59 C58 C63 C62 -0.6(5) . . . . ?
C57 C58 C63 C62 -179.6(3) . . . . ?
C58 C57 C64 C69 3.7(4) . . . . ?
C38 C57 C64 C69 134.0(3) . . . . ?
C58 C57 C64 C65 -178.1(3) . . . . ?
C38 C57 C64 C65 -47.7(4) . . . . ?
C69 C64 C65 C66 0.0(5) . . . . ?
C57 C64 C65 C66 -178.3(3) . . . . ?
C64 C65 C66 C67 0.0(6) . . . . ?
C65 C66 C67 C68 -0.2(6) . . . . ?
C66 C67 C68 C69 0.5(6) . . . . ?
C65 C64 C69 C68 0.3(5) . . . . ?
C57 C64 C69 C68 178.5(3) . . . . ?
C67 C68 C69 C64 -0.5(6) . . . . ?
C42 C43 C44A C45A 157.0(5) . . . . ?
C50 C43 C44A C45A -76.0(7) . . . . ?
C42 C43 C44A C49A -22.4(8) . . . . ?
C50 C43 C44A C49A 104.6(7) . . . . ?
C49A C44A C45A C46A 0.0 . . . . ?
C43 C44A C45A C46A -179.4(8) . . . . ?
C44A C45A C46A C47A 0.0 . . . . ?
C45A C46A C47A C48A 0.0 . . . . ?
C46A C47A C48A C49A 0.0 . . . . ?
C47A C48A C49A C44A 0.0 . . . . ?
C45A C44A C49A C48A 0.0 . . . . ?
C43 C44A C49A C48A 179.3(10) . . . . ?

loop_
_smtbx_masks_void_nr
_smtbx_masks_void_average_x
_smtbx_masks_void_average_y
_smtbx_masks_void_average_z
_smtbx_masks_void_volume
_smtbx_masks_void_count_electrons
_smtbx_masks_void_content
1 0.000 0.000 0.500 365.1 90.9 ?
